data_7004255
loop_
_publ_author_name
'Karotsis, Georgios'
'Jones, Leigh F.'
'Papaefstathiou, Giannis S.'
'Collins, Anna'
'Parsons, Simon'
'Nguyen, Tuyen D.'
'Evangelisti, Marco'
'Brechin, Euan K.'

_publ_section_title
;
 Rare tetranuclear mixed-valent [MnII2MnIV2] clusters as building
 blocks for extended networks
;
_journal_issue 36
_journal_name_full 'Dalton Transactions'
_journal_page_first 4917
_journal_page_last 4925
_journal_paper_doi 10.1039/b804897e
_journal_year 2008
_chemical_compound_source ' G.Karotsis reaction GK3 '
_chemical_formula_moiety '[Mn4(O)2(C6N2O2H14)2(OH2)2(Cl)4].(C2OH6)2(H2O)'
_chemical_formula_sum 'C16 H46 Cl4 Mn4 N4 O11'
_chemical_formula_weight 832.08
_space_group_IT_number 148
_symmetry_cell_setting trigonal
_symmetry_space_group_name_Hall '-R 3'
_symmetry_space_group_name_H-M 'R -3 :H'
_atom_sites_solution_hydrogens geom
_atom_sites_solution_primary direct
_audit_creation_date 07-05-29
_audit_creation_method CRYSTALS_ver_12.84
_cell_angle_alpha 90
_cell_angle_beta 90
_cell_angle_gamma 120
_cell_formula_units_Z 9
_cell_length_a 23.5608(3)
_cell_length_b 23.5608(3)
_cell_length_c 15.5896(6)
_cell_measurement_reflns_used 5589
_cell_measurement_temperature 150
_cell_measurement_theta_max 29
_cell_measurement_theta_min 2
_cell_volume 7494.6(3)
_computing_cell_refinement 'SAINT (Siemens ,1995)'
_computing_data_collection 'SMART (Siemens, 1993)'
_computing_data_reduction 'SAINT (Siemens ,1995)'
_computing_molecular_graphics 'CAMERON (Watkin et al., 1996)'
_computing_publication_material 'CRYSTALS (Betteridge et al., 2003)'
_computing_structure_refinement 'CRYSTALS (Betteridge et al., 2003)'
_computing_structure_solution 'SIR92 (Altomare et al., 1994)'
_diffrn_ambient_temperature 150
_diffrn_measured_fraction_theta_full 0.996
_diffrn_measured_fraction_theta_max 0.915
_diffrn_measurement_device_type 'Bruker SMART'
_diffrn_measurement_method \w
_diffrn_radiation_monochromator graphite
_diffrn_radiation_type 'Mo K\a'
_diffrn_radiation_wavelength 0.71073
_diffrn_reflns_av_R_equivalents 0.025
_diffrn_reflns_limit_h_max 16
_diffrn_reflns_limit_h_min -32
_diffrn_reflns_limit_k_max 32
_diffrn_reflns_limit_k_min 0
_diffrn_reflns_limit_l_max 20
_diffrn_reflns_limit_l_min 0
_diffrn_reflns_number 33942
_diffrn_reflns_theta_full 27.456
_diffrn_reflns_theta_max 29.522
_diffrn_reflns_theta_min 1.644
_diffrn_standards_number 0
_exptl_absorpt_coefficient_mu 1.854
_exptl_absorpt_correction_T_max 0.58
_exptl_absorpt_correction_T_min 0.48
_exptl_absorpt_correction_type multi-scan
_exptl_absorpt_process_details 'SADABS (Siemens, 1996)'
_exptl_crystal_colour black
_exptl_crystal_density_diffrn 1.66
_exptl_crystal_description square
_exptl_crystal_F_000 3276
_exptl_crystal_recrystallization_method
;
Evaporation of ethanol
;
_exptl_crystal_size_max 0.40
_exptl_crystal_size_mid 0.31
_exptl_crystal_size_min 0.30
_platon_squeeze_details
;
This amounts to 2EtOH and 1H2O per formula unit. The values of f(000),
Dcalc, M and Mu have been calculated on this assumption.
;
_refine_diff_density_max 1.04
_refine_diff_density_min -0.53
_refine_ls_extinction_method None
_refine_ls_goodness_of_fit_ref 0.9935
_refine_ls_hydrogen_treatment constr
_refine_ls_matrix_type full
_refine_ls_number_parameters 145
_refine_ls_number_reflns 4268
_refine_ls_number_restraints 0
_refine_ls_R_factor_all 0.0486
_refine_ls_R_factor_gt 0.0378
_refine_ls_shift/su_max 0.000506
_refine_ls_structure_factor_coef Fsqd
_refine_ls_weighting_details
;
Method= Modified Sheldrick
w=1/[\s^2^(F^2^) + ( 0.05P)^2^ + 0.00P]
,where P=(max(Fo^2^,0) + 2Fc^2^)/3
;
_refine_ls_weighting_scheme calc
_refine_ls_wR_factor_all 0.1062
_refine_ls_wR_factor_gt 0.0967
_refine_ls_wR_factor_ref 0.1062
_reflns_limit_h_max 16
_reflns_limit_h_min -32
_reflns_limit_k_max 32
_reflns_limit_k_min 0
_reflns_limit_l_max 20
_reflns_limit_l_min 0
_reflns_number_gt 3261
_reflns_number_total 4268
_reflns_threshold_expression I>2.0\s(I)
_oxford_diffrn_Wilson_B_factor 1.49
_oxford_diffrn_Wilson_scale 751.15
_oxford_refine_ls_scale 0.034626(4)
_oxford_structure_analysis_title 'rhomb in R-3'
_cod_data_source_file b804897e.txt
_cod_data_source_block CRYSTALS_cif
_cod_depositor_comments
;
The following automatic conversions were performed:
'_symmetry_cell_setting' value 'Trigonal' changed to 'trigonal' according
to '/home/saulius/struct/CIF-dictionaries/cif_core.dic' dictionary named
'cif_core.dic' version 2.4.1 from 2010-06-29.

Automatic conversion script
Id: cif_fix_enum 1527 2010-12-29 10:47:43Z saulius 
;
_cod_original_sg_symbol_H-M 'R -3 '
_cod_original_formula_sum 'C16 H46 N4 O11 Cl4 Mn4'
_cod_database_code 7004255

loop_
_symmetry_equiv_pos_as_xyz
x,y,z
-x,-y,-z
x+1/3,y+2/3,z+2/3
-x+1/3,-y+2/3,-z+2/3
x+2/3,y+1/3,z+1/3
-x+2/3,-y+1/3,-z+1/3
-y,x-y,z
y,-x+y,-z
-y+1/3,x-y+2/3,z+2/3
y+1/3,-x+y+2/3,-z+2/3
-y+2/3,x-y+1/3,z+1/3
y+2/3,-x+y+1/3,-z+1/3
-x+y,-x,z
x-y,x,-z
-x+y+1/3,-x+2/3,z+2/3
x-y+1/3,x+2/3,-z+2/3
-x+y+2/3,-x+1/3,z+1/3
x-y+2/3,x+1/3,-z+1/3

loop_
_atom_site_label
_atom_site_type_symbol
_atom_site_fract_x
_atom_site_fract_y
_atom_site_fract_z
_atom_site_U_iso_or_equiv
_atom_site_occupancy
_atom_site_adp_type
_atom_site_refinement_flags_posn
_atom_site_refinement_flags_adp
_atom_site_refinement_flags_occupancy
_atom_site_disorder_assembly
_atom_site_disorder_group
_atom_site_attached_hydrogens
Mn1 Mn 0.450469(18) 0.467685(18) 0.44194(2) 0.0169 1.0000 Uani . . . . . .
Mn2 Mn 0.36868(2) 0.311307(19) 0.44354(3) 0.0211 1.0000 Uani . . . . . .
N11 N 0.40711(11) 0.52641(11) 0.45194(14) 0.0224 1.0000 Uani . . . . . .
C11 C 0.39058(14) 0.53683(14) 0.36254(18) 0.0271 1.0000 Uani . . . . . .
C21 C 0.44341(15) 0.54403(15) 0.30218(19) 0.0309 1.0000 Uani . . . . . .
N21 N 0.44805(11) 0.48417(11) 0.31327(15) 0.0243 1.0000 Uani . . . . . .
C31 C 0.34589(12) 0.48481(13) 0.50176(19) 0.0260 1.0000 Uani . . . . . .
C41 C 0.31305(13) 0.41543(13) 0.4661(2) 0.0277 1.0000 Uani . . . . . .
O41 O 0.36196(9) 0.39886(9) 0.44652(12) 0.0217 1.0000 Uani . . . . . .
C51 C 0.44421(13) 0.59229(12) 0.49384(18) 0.0235 1.0000 Uani . . . . . .
C61 C 0.52749(13) 0.40314(14) 0.41860(18) 0.0249 1.0000 Uani . . . . . .
O61 O 0.46349(9) 0.39670(9) 0.41891(12) 0.0219 1.0000 Uani . . . . . .
O12 O 0.53636(8) 0.53123(8) 0.44170(11) 0.0174 1.0000 Uani . . . . . .
Cl13 Cl 0.41429(4) 0.24107(3) 0.45842(5) 0.0303 1.0000 Uani . . . . . .
Cl14 Cl 0.28016(4) 0.25502(3) 0.54685(5) 0.0304 1.0000 Uani . . . . . .
O15 O 0.32287(11) 0.28309(10) 0.32391(12) 0.0304 1.0000 Uani . . . . . .
H411 H 0.2825 0.3845 0.5093 0.0330 1.0000 Uiso R . . . . .
H412 H 0.2885 0.4129 0.4134 0.0330 1.0000 Uiso R . . . . .
H311 H 0.3569 0.4844 0.5630 0.0307 1.0000 Uiso R . . . . .
H312 H 0.3159 0.5026 0.4962 0.0307 1.0000 Uiso R . . . . .
H511 H 0.4811 0.6206 0.4554 0.0295 1.0000 Uiso R . . . . .
H512 H 0.4139 0.6099 0.4982 0.0295 1.0000 Uiso R . . . . .
H611 H 0.5576 0.4433 0.3864 0.0314 1.0000 Uiso R . . . . .
H612 H 0.5244 0.3645 0.3892 0.0314 1.0000 Uiso R . . . . .
H111 H 0.3872 0.5771 0.3608 0.0347 1.0000 Uiso R . . . . .
H112 H 0.3482 0.4987 0.3451 0.0347 1.0000 Uiso R . . . . .
H211 H 0.4856 0.5834 0.3169 0.0371 1.0000 Uiso R . . . . .
H212 H 0.4316 0.5475 0.2423 0.0371 1.0000 Uiso R . . . . .
H21 H 0.4853 0.4897 0.2878 0.0345 1.0000 Uiso R . . . . .
H22 H 0.4126 0.4494 0.2890 0.0345 1.0000 Uiso R . . . . .
H15 H 0.3279 0.2572 0.2920 0.0507 1.0000 Uiso R . . . . .
H16 H 0.3189 0.3108 0.2944 0.0507 1.0000 Uiso R . . . . .

loop_
_atom_site_aniso_label
_atom_site_aniso_U_11
_atom_site_aniso_U_22
_atom_site_aniso_U_33
_atom_site_aniso_U_23
_atom_site_aniso_U_13
_atom_site_aniso_U_12
Mn1 0.01614(19) 0.01572(19) 0.01905(19) -0.00058(14) 0.00152(14) 0.00815(15)
Mn2 0.0236(2) 0.01658(19) 0.0226(2) -0.00139(14) -0.00040(15) 0.00951(16)
N11 0.0200(11) 0.0185(10) 0.0285(12) -0.0029(9) -0.0012(9) 0.0095(9)
C11 0.0302(15) 0.0266(14) 0.0302(14) -0.0045(11) -0.0077(11) 0.0185(12)
C21 0.0365(16) 0.0276(15) 0.0290(15) 0.0043(12) -0.0012(12) 0.0164(13)
N21 0.0196(11) 0.0256(12) 0.0242(12) -0.0023(9) -0.0021(8) 0.0086(9)
C31 0.0149(12) 0.0210(13) 0.0410(16) -0.0025(11) 0.0033(11) 0.0082(10)
C41 0.0186(13) 0.0241(14) 0.0400(16) -0.0004(12) 0.0037(11) 0.0103(11)
O41 0.0168(9) 0.0181(9) 0.0297(10) -0.0041(7) 0.0002(7) 0.0085(7)
C51 0.0228(13) 0.0152(12) 0.0357(15) -0.0029(10) -0.0013(11) 0.0118(10)
C61 0.0246(13) 0.0238(13) 0.0303(14) -0.0040(11) 0.0018(11) 0.0152(11)
O61 0.0183(9) 0.0180(9) 0.0305(10) -0.0042(7) 0.0006(7) 0.0098(7)
O12 0.0174(8) 0.0178(8) 0.0151(8) 0.0014(6) 0.0015(6) 0.0073(7)
Cl13 0.0357(4) 0.0241(3) 0.0366(4) -0.0033(3) -0.0069(3) 0.0191(3)
Cl14 0.0328(4) 0.0269(3) 0.0303(4) 0.0028(3) 0.0091(3) 0.0139(3)
O15 0.0443(13) 0.0316(11) 0.0253(10) -0.0066(8) -0.0032(9) 0.0264(10)

loop_
_atom_type_symbol
_atom_type_scat_dispersion_real
_atom_type_scat_dispersion_imag
_atom_type_scat_Cromer_Mann_a1
_atom_type_scat_Cromer_Mann_b1
_atom_type_scat_Cromer_Mann_a2
_atom_type_scat_Cromer_Mann_b2
_atom_type_scat_Cromer_Mann_a3
_atom_type_scat_Cromer_Mann_b3
_atom_type_scat_Cromer_Mann_a4
_atom_type_scat_Cromer_Mann_b4
_atom_type_scat_Cromer_Mann_c
_atom_type_scat_source
C 0.0033 0.0016 2.3100 20.8439 1.0200 10.2075 1.5886 0.5687 0.8650 51.6512 0.2156 'International Tables Vol C 4.2.6.8 and 6.1.1.4'
H 0.0000 0.0000 0.4930 10.5109 0.3229 26.1257 0.1402 3.1424 0.0408 57.7998 0.0030 'International Tables Vol C 4.2.6.8 and 6.1.1.4'
N 0.0061 0.0033 12.2126 0.0057 3.1322 9.8933 2.0125 28.9975 1.1663 0.5826 -11.5290 'International Tables Vol C 4.2.6.8 and 6.1.1.4'
O 0.0106 0.0060 3.0485 13.2771 2.2868 5.7011 1.5463 0.3239 0.8670 32.9089 0.2508 'International Tables Vol C 4.2.6.8 and 6.1.1.4'
Cl 0.1484 0.1585 11.4604 0.0104 7.1964 1.1662 6.2556 18.5194 1.6455 47.7784 -9.5574 'International Tables Vol C 4.2.6.8 and 6.1.1.4'
Mn 0.3368 0.7283 11.2819 5.3409 7.3573 0.3432 3.0193 17.8674 2.2441 83.7543 1.0896 'International Tables Vol C 4.2.6.8 and 6.1.1.4'

loop_
_geom_angle_atom_site_label_1
_geom_angle_site_symmetry_1
_geom_angle_atom_site_label_2
_geom_angle_site_symmetry_2
_geom_angle_atom_site_label_3
_geom_angle_site_symmetry_3
_geom_angle
_geom_angle_publ_flag
Mn1 2_666 Mn1 . O12 2_666 41.28(5) yes
Mn1 2_666 Mn1 . N11 . 98.34(6) yes
O12 2_666 Mn1 . N11 . 92.98(8) yes
Mn1 2_666 Mn1 . N21 . 129.71(7) yes
O12 2_666 Mn1 . N21 . 169.64(8) yes
N11 . Mn1 . N21 . 83.04(9) yes
Mn1 2_666 Mn1 . O41 . 135.86(6) yes
O12 2_666 Mn1 . O41 . 94.61(8) yes
N11 . Mn1 . O41 . 82.60(8) yes
N21 . Mn1 . O41 . 94.35(9) yes
Mn1 2_666 Mn1 . O61 . 98.52(6) yes
O12 2_666 Mn1 . O61 . 95.70(8) yes
N11 . Mn1 . O61 . 162.09(8) yes
N21 . Mn1 . O61 . 90.81(9) yes
O41 . Mn1 . O61 . 81.11(8) yes
Mn1 2_666 Mn1 . O12 . 41.83(5) yes
O12 2_666 Mn1 . O12 . 83.11(8) yes
N11 . Mn1 . O12 . 99.53(8) yes
N21 . Mn1 . O12 . 88.11(8) yes
O41 . Mn1 . O12 . 176.93(8) yes
O61 . Mn1 . O12 . 97.05(8) yes
O41 . Mn2 . O61 . 69.43(7) yes
O41 . Mn2 . Cl13 . 159.52(5) yes
O61 . Mn2 . Cl13 . 92.77(5) yes
O41 . Mn2 . Cl14 . 93.12(5) yes
O61 . Mn2 . Cl14 . 145.83(5) yes
Cl13 . Mn2 . Cl14 . 96.76(3) yes
O41 . Mn2 . O15 . 92.89(7) yes
O61 . Mn2 . O15 . 105.43(8) yes
Cl13 . Mn2 . O15 . 101.86(6) yes
Cl14 . Mn2 . O15 . 104.56(6) yes
Mn1 . N11 . C11 . 106.91(16) yes
Mn1 . N11 . C31 . 103.58(16) yes
C11 . N11 . C31 . 110.3(2) yes
Mn1 . N11 . C51 . 119.46(16) yes
C11 . N11 . C51 . 107.5(2) yes
C31 . N11 . C51 . 109.0(2) yes
N11 . C11 . C21 . 109.4(2) yes
N11 . C11 . H111 . 109.5 no
C21 . C11 . H111 . 109.5 no
N11 . C11 . H112 . 109.5 no
C21 . C11 . H112 . 109.5 no
H111 . C11 . H112 . 109.5 no
C11 . C21 . N21 . 105.8(2) yes
C11 . C21 . H211 . 110.4 no
N21 . C21 . H211 . 110.4 no
C11 . C21 . H212 . 110.4 no
N21 . C21 . H212 . 110.4 no
H211 . C21 . H212 . 109.5 no
C21 . N21 . Mn1 . 108.52(17) yes
C21 . N21 . H21 . 109.7 no
Mn1 . N21 . H21 . 109.7 no
C21 . N21 . H22 . 109.7 no
Mn1 . N21 . H22 . 109.7 no
H21 . N21 . H22 . 109.5 no
N11 . C31 . C41 . 108.7(2) yes
N11 . C31 . H311 . 109.7 no
C41 . C31 . H311 . 109.7 no
N11 . C31 . H312 . 109.7 no
C41 . C31 . H312 . 109.7 no
H311 . C31 . H312 . 109.5 no
C31 . C41 . O41 . 109.1(2) yes
C31 . C41 . H411 . 109.6 no
O41 . C41 . H411 . 109.6 no
C31 . C41 . H412 . 109.6 no
O41 . C41 . H412 . 109.6 no
H411 . C41 . H412 . 109.5 no
Mn2 . O41 . C41 . 136.67(16) yes
Mn2 . O41 . Mn1 . 104.04(8) yes
C41 . O41 . Mn1 . 117.94(15) yes
C61 2_666 C51 . N11 . 118.7(2) yes
C61 2_666 C51 . H511 . 107.1 no
N11 . C51 . H511 . 107.1 no
C61 2_666 C51 . H512 . 107.1 no
N11 . C51 . H512 . 107.1 no
H511 . C51 . H512 . 109.5 no
C51 2_666 C61 . O61 . 114.2(2) yes
C51 2_666 C61 . H611 . 108.3 no
O61 . C61 . H611 . 108.3 no
C51 2_666 C61 . H612 . 108.3 no
O61 . C61 . H612 . 108.3 no
H611 . C61 . H612 . 109.5 no
Mn2 . O61 . C61 . 129.69(15) yes
Mn2 . O61 . Mn1 . 103.96(8) yes
C61 . O61 . Mn1 . 122.40(15) yes
Mn1 2_666 O12 . Mn1 . 96.89(8) yes
Mn2 . O15 . H15 . 121.5 no
Mn2 . O15 . H16 . 118.8 no
H15 . O15 . H16 . 110.4 no

loop_
_geom_bond_atom_site_label_1
_geom_bond_site_symmetry_1
_geom_bond_atom_site_label_2
_geom_bond_site_symmetry_2
_geom_bond_distance
_geom_bond_publ_flag
Mn1 . Mn1 2_666 2.7367(8) yes
Mn1 . O12 2_666 1.8384(18) yes
Mn1 . N11 . 2.097(2) yes
Mn1 . N21 . 2.049(2) yes
Mn1 . O41 . 1.8978(18) yes
Mn1 . O61 . 1.8796(17) yes
Mn1 . O12 . 1.8186(17) yes
Mn2 . O41 . 2.1470(18) yes
Mn2 . O61 . 2.1659(18) yes
Mn2 . Cl13 . 2.3929(8) yes
Mn2 . Cl14 . 2.4364(8) yes
Mn2 . O15 . 2.090(2) yes
N11 . C11 . 1.500(3) yes
N11 . C31 . 1.494(3) yes
N11 . C51 . 1.498(3) yes
C11 . C21 . 1.501(4) yes
C11 . H111 . 0.990 no
C11 . H112 . 0.990 no
C21 . N21 . 1.478(4) yes
C21 . H211 . 0.990 no
C21 . H212 . 0.990 no
N21 . H21 . 0.910 no
N21 . H22 . 0.910 no
C31 . C41 . 1.521(4) yes
C31 . H311 . 0.990 no
C31 . H312 . 0.990 no
C41 . O41 . 1.422(3) yes
C41 . H411 . 0.990 no
C41 . H412 . 0.990 no
C51 . C61 2_666 1.499(4) yes
C51 . H511 . 0.990 no
C51 . H512 . 0.990 no
C61 . O61 . 1.438(3) yes
C61 . H611 . 0.990 no
C61 . H612 . 0.990 no
O15 . H15 . 0.840 no
O15 . H16 . 0.840 no

loop_
_geom_hbond_atom_site_label_D
_geom_hbond_site_symmetry_D
_geom_hbond_atom_site_label_H
_geom_hbond_site_symmetry_H
_geom_hbond_atom_site_label_A
_geom_hbond_site_symmetry_A
_geom_hbond_angle_DHA
_geom_hbond_distance_DH
_geom_hbond_distance_HA
_geom_hbond_distance_DA
_geom_hbond_publ_flag
O15 . H15 . O12 16_545 180 0.84 1.76 2.601(2) yes

loop_
_platon_squeeze_void_nr
_platon_squeeze_void_average_x
_platon_squeeze_void_average_y
_platon_squeeze_void_average_z
_platon_squeeze_void_volume
_platon_squeeze_void_count_electrons
1 -0.033 -0.041 -0.005 2418.4 579.8
